data_7001920
loop_
_publ_author_name
'Mullice, Lucy A.'
'Thorp-Greenwood, Flora L.'
'Laye, Rebecca H.'
'Coogan, Michael P.'
'Kariuki, Benson M.'
'Pope, Simon J.A.'

_publ_section_title
;
 The coordination chemistry of fluorescent pyridinyl-- and
 quinolinyl--phthalimide ligands with the {AuI--PPh3} cationic unit
;
_journal_issue 34
_journal_name_full 'Dalton Transactions'
_journal_page_first 6836
_journal_page_last 6842
_journal_paper_doi 10.1039/b905123f
_journal_year 2009
_chemical_formula_sum 'C14 H10 N2 O2'
_chemical_formula_weight 238.24
_chemical_name_systematic
;
?
;
_space_group_IT_number 14
_symmetry_cell_setting monoclinic
_symmetry_space_group_name_Hall '-P 2ybc'
_symmetry_space_group_name_H-M 'P 1 21/c 1'
_atom_sites_solution_hydrogens geom
_atom_sites_solution_primary direct
_atom_sites_solution_secondary difmap
_audit_creation_method SHELXL-97
_cell_angle_alpha 90.00
_cell_angle_beta 97.660(5)
_cell_angle_gamma 90.00
_cell_formula_units_Z 4
_cell_length_a 8.6402(6)
_cell_length_b 5.3085(4)
_cell_length_c 24.4905(16)
_cell_measurement_reflns_used 3016
_cell_measurement_temperature 100(2)
_cell_measurement_theta_max 28.02
_cell_measurement_theta_min 2.38
_cell_volume 1113.27(14)
_computing_cell_refinement 'Bruker Apex2 (v2.1)'
_computing_data_collection 'Bruker Apex2 (v2.1)'
_computing_data_reduction 'Bruker Apex2 (v2.1)'
_computing_molecular_graphics 'Bruker SHELXTL'
_computing_publication_material 'Bruker SHELXTL'
_computing_structure_refinement 'Bruker SHELXTL'
_computing_structure_solution 'Bruker SHELXTL'
_diffrn_ambient_temperature 100(2)
_diffrn_measured_fraction_theta_full 0.988
_diffrn_measured_fraction_theta_max 0.988
_diffrn_measurement_device_type 'CCD area detector'
_diffrn_measurement_method 'phi and omega scans'
_diffrn_radiation_monochromator graphite
_diffrn_radiation_source 'fine-focus sealed tube'
_diffrn_radiation_type MoK\a
_diffrn_radiation_wavelength 0.71073
_diffrn_reflns_av_R_equivalents 0.0479
_diffrn_reflns_av_sigmaI/netI 0.0385
_diffrn_reflns_limit_h_max 11
_diffrn_reflns_limit_h_min -11
_diffrn_reflns_limit_k_max 6
_diffrn_reflns_limit_k_min -7
_diffrn_reflns_limit_l_max 29
_diffrn_reflns_limit_l_min -33
_diffrn_reflns_number 14941
_diffrn_reflns_theta_full 29.17
_diffrn_reflns_theta_max 29.17
_diffrn_reflns_theta_min 1.68
_exptl_absorpt_coefficient_mu 0.098
_exptl_absorpt_correction_T_max 0.9961
_exptl_absorpt_correction_T_min 0.9602
_exptl_absorpt_correction_type multi-scan
_exptl_absorpt_process_details SADABS
_exptl_crystal_colour colourless
_exptl_crystal_density_diffrn 1.421
_exptl_crystal_density_method 'not measured'
_exptl_crystal_description needle
_exptl_crystal_F_000 496
_exptl_crystal_size_max 0.42
_exptl_crystal_size_mid 0.04
_exptl_crystal_size_min 0.04
_refine_diff_density_max 0.356
_refine_diff_density_min -0.222
_refine_diff_density_rms 0.047
_refine_ls_extinction_method none
_refine_ls_goodness_of_fit_ref 1.044
_refine_ls_hydrogen_treatment constr
_refine_ls_matrix_type full
_refine_ls_number_parameters 173
_refine_ls_number_reflns 2972
_refine_ls_number_restraints 0
_refine_ls_restrained_S_all 1.044
_refine_ls_R_factor_all 0.0641
_refine_ls_R_factor_gt 0.0439
_refine_ls_shift/su_max 0.000
_refine_ls_shift/su_mean 0.000
_refine_ls_structure_factor_coef Fsqd
_refine_ls_weighting_details 'calc w=1/[\s^2^(Fo^2^)+(0.0453P)^2^+0.2804P] where P=(Fo^2^+2Fc^2^)/3'
_refine_ls_weighting_scheme calc
_refine_ls_wR_factor_gt 0.0955
_refine_ls_wR_factor_ref 0.1042
_reflns_number_gt 2292
_reflns_number_total 2972
_reflns_threshold_expression >2sigma(I)
_cod_data_source_file b905123f.txt
_cod_data_source_block irl12mono
_cod_original_sg_symbol_H-M P2(1)/c
_cod_database_code 7001920

loop_
_symmetry_equiv_pos_as_xyz
'x, y, z'
'-x, y+1/2, -z+1/2'
'-x, -y, -z'
'x, -y-1/2, z-1/2'

loop_
_atom_site_label
_atom_site_type_symbol
_atom_site_fract_x
_atom_site_fract_y
_atom_site_fract_z
_atom_site_U_iso_or_equiv
_atom_site_adp_type
_atom_site_occupancy
_atom_site_symmetry_multiplicity
_atom_site_calc_flag
_atom_site_refinement_flags
_atom_site_disorder_assembly
_atom_site_disorder_group
N1 N 0.32232(14) -0.1210(2) 0.22057(5) 0.0271(3) Uani 1 1 d . . .
N2 N 0.14553(13) 0.0973(2) 0.40642(4) 0.0191(2) Uani 1 1 d . . .
O1 O 0.31906(11) 0.42791(18) 0.42348(4) 0.0234(2) Uani 1 1 d . . .
O2 O 0.00156(11) -0.26401(18) 0.41484(4) 0.0228(2) Uani 1 1 d . . .
C1 C 0.23369(17) 0.0870(3) 0.21473(6) 0.0263(3) Uani 1 1 d . . .
C2 C 0.15731(16) 0.1870(3) 0.25595(5) 0.0225(3) Uani 1 1 d . . .
H2A H 0.0964 0.3361 0.2502 0.028(4) Uiso 1 1 d R . .
H2B H 0.2240 0.1687 0.1779 0.030(4) Uiso 1 1 d R . .
C3 C 0.17036(15) 0.0669(2) 0.30682(5) 0.0186(3) Uani 1 1 d . . .
C4 C 0.26153(16) -0.1488(3) 0.31364(5) 0.0212(3) Uani 1 1 d . . .
H4 H 0.2760 -0.2454 0.3475 0.025(4) Uiso 1 1 d R . .
C5 C 0.33464(16) -0.2333(3) 0.27003(6) 0.0241(3) Uani 1 1 d . . .
H5 H 0.3997 -0.3836 0.2744 0.030(4) Uiso 1 1 d R . .
C6 C 0.08030(15) 0.1682(3) 0.35091(5) 0.0207(3) Uani 1 1 d . . .
H6 H 0.0736 0.3550 0.3496 0.024(4) Uiso 1 1 d R . .
C7 C 0.25872(15) 0.2403(3) 0.43888(5) 0.0184(3) Uani 1 1 d . . .
C8 C 0.28343(15) 0.1122(2) 0.49346(5) 0.0185(3) Uani 1 1 d . . .
C9 C 0.38207(16) 0.1733(3) 0.54075(5) 0.0216(3) Uani 1 1 d . . .
H9 H 0.4481 0.3187 0.5419 0.024(4) Uiso 1 1 d R . .
C10 C 0.38039(16) 0.0143(3) 0.58591(6) 0.0247(3) Uani 1 1 d . . .
H10 H 0.4477 0.0466 0.6198 0.024(4) Uiso 1 1 d R . .
C11 C 0.28509(17) -0.1976(3) 0.58324(6) 0.0246(3) Uani 1 1 d . . .
H11 H 0.2903 -0.3030 0.6147 0.029(4) Uiso 1 1 d R . .
C12 C 0.18599(16) -0.2581(3) 0.53523(6) 0.0218(3) Uani 1 1 d . . .
H12 H 0.1206 -0.4018 0.5332 0.028(4) Uiso 1 1 d R . .
C13 C 0.18747(15) -0.0991(2) 0.49076(5) 0.0181(3) Uani 1 1 d . . .
C14 C 0.09742(15) -0.1113(2) 0.43455(5) 0.0184(3) Uani 1 1 d . . .
H14 H -0.0275 0.1026 0.3452 0.027(4) Uiso 1 1 d R . .

loop_
_atom_site_aniso_label
_atom_site_aniso_U_11
_atom_site_aniso_U_22
_atom_site_aniso_U_33
_atom_site_aniso_U_23
_atom_site_aniso_U_13
_atom_site_aniso_U_12
N1 0.0264(6) 0.0313(7) 0.0240(6) -0.0036(5) 0.0042(5) -0.0024(5)
N2 0.0204(6) 0.0195(5) 0.0169(5) 0.0001(4) 0.0009(4) -0.0009(5)
O1 0.0228(5) 0.0202(5) 0.0271(5) 0.0022(4) 0.0031(4) -0.0023(4)
O2 0.0217(5) 0.0213(5) 0.0251(5) -0.0029(4) 0.0014(4) -0.0029(4)
C1 0.0291(8) 0.0308(8) 0.0185(6) 0.0021(6) 0.0014(5) -0.0029(6)
C2 0.0226(7) 0.0223(7) 0.0216(6) 0.0012(5) -0.0010(5) -0.0007(5)
C3 0.0167(6) 0.0192(6) 0.0187(6) -0.0008(5) -0.0015(5) -0.0040(5)
C4 0.0220(7) 0.0200(6) 0.0208(6) 0.0016(5) 0.0001(5) -0.0014(5)
C5 0.0215(7) 0.0239(7) 0.0268(7) -0.0026(6) 0.0023(5) -0.0002(6)
C6 0.0210(7) 0.0224(7) 0.0181(6) 0.0005(5) 0.0003(5) 0.0023(5)
C7 0.0157(6) 0.0189(6) 0.0206(6) -0.0027(5) 0.0027(5) 0.0012(5)
C8 0.0170(6) 0.0189(6) 0.0199(6) -0.0018(5) 0.0039(5) 0.0029(5)
C9 0.0180(6) 0.0239(7) 0.0227(7) -0.0042(5) 0.0013(5) 0.0019(5)
C10 0.0222(7) 0.0310(8) 0.0198(6) -0.0026(6) -0.0013(5) 0.0068(6)
C11 0.0262(7) 0.0281(7) 0.0199(6) 0.0032(6) 0.0044(5) 0.0079(6)
C12 0.0227(7) 0.0205(6) 0.0230(6) 0.0001(5) 0.0062(5) 0.0022(6)
C13 0.0163(6) 0.0190(6) 0.0190(6) -0.0026(5) 0.0027(5) 0.0016(5)
C14 0.0177(6) 0.0181(6) 0.0198(6) -0.0016(5) 0.0036(5) 0.0008(5)

loop_
_atom_type_symbol
_atom_type_description
_atom_type_scat_dispersion_real
_atom_type_scat_dispersion_imag
_atom_type_scat_source
C C 0.0033 0.0016 'International Tables Vol C Tables 4.2.6.8 and 6.1.1.4'
H H 0.0000 0.0000 'International Tables Vol C Tables 4.2.6.8 and 6.1.1.4'
N N 0.0061 0.0033 'International Tables Vol C Tables 4.2.6.8 and 6.1.1.4'
O O 0.0106 0.0060 'International Tables Vol C Tables 4.2.6.8 and 6.1.1.4'

loop_
_geom_angle_atom_site_label_1
_geom_angle_atom_site_label_2
_geom_angle_atom_site_label_3
_geom_angle
_geom_angle_site_symmetry_1
_geom_angle_site_symmetry_3
_geom_angle_publ_flag
C1 N1 C5 115.97(13) . . ?
C14 N2 C7 112.44(10) . . ?
C14 N2 C6 124.35(11) . . ?
C7 N2 C6 123.13(11) . . ?
N1 C1 C2 124.02(13) . . ?
N1 C1 H2B 115.7 . . ?
C2 C1 H2B 120.3 . . ?
C1 C2 C3 119.23(13) . . ?
C1 C2 H2A 121.3 . . ?
C3 C2 H2A 119.4 . . ?
C4 C3 C2 117.59(13) . . ?
C4 C3 C6 123.08(12) . . ?
C2 C3 C6 119.27(12) . . ?
C5 C4 C3 118.96(12) . . ?
C5 C4 H4 118.0 . . ?
C3 C4 H4 123.1 . . ?
N1 C5 C4 124.23(13) . . ?
N1 C5 H5 116.0 . . ?
C4 C5 H5 119.8 . . ?
N2 C6 C3 113.86(11) . . ?
N2 C6 H6 107.6 . . ?
C3 C6 H6 111.5 . . ?
N2 C6 H14 106.4 . . ?
C3 C6 H14 109.8 . . ?
H6 C6 H14 107.3 . . ?
O1 C7 N2 124.64(12) . . ?
O1 C7 C8 129.83(12) . . ?
N2 C7 C8 105.53(11) . . ?
C9 C8 C13 121.73(12) . . ?
C9 C8 C7 130.06(13) . . ?
C13 C8 C7 108.20(11) . . ?
C8 C9 C10 116.92(13) . . ?
C8 C9 H9 120.8 . . ?
C10 C9 H9 122.3 . . ?
C11 C10 C9 121.45(12) . . ?
C11 C10 H10 118.1 . . ?
C9 C10 H10 120.5 . . ?
C10 C11 C12 121.22(13) . . ?
C10 C11 H11 118.4 . . ?
C12 C11 H11 120.4 . . ?
C13 C12 C11 117.07(13) . . ?
C13 C12 H12 121.4 . . ?
C11 C12 H12 121.6 . . ?
C12 C13 C8 121.60(12) . . ?
C12 C13 C14 130.13(12) . . ?
C8 C13 C14 108.27(11) . . ?
O2 C14 N2 124.50(12) . . ?
O2 C14 C13 129.94(12) . . ?
N2 C14 C13 105.56(11) . . ?

loop_
_geom_bond_atom_site_label_1
_geom_bond_atom_site_label_2
_geom_bond_distance
_geom_bond_site_symmetry_2
_geom_bond_publ_flag
N1 C1 1.341(2) . ?
N1 C5 1.3416(19) . ?
N2 C14 1.3964(17) . ?
N2 C7 1.3992(16) . ?
N2 C6 1.4504(16) . ?
O1 C7 1.2075(16) . ?
O2 C14 1.2122(16) . ?
C1 C2 1.383(2) . ?
C1 H2B 0.9933 . ?
C2 C3 1.3905(18) . ?
C2 H2A 0.9504 . ?
C3 C4 1.3874(19) . ?
C3 C6 1.5115(19) . ?
C4 C5 1.386(2) . ?
C4 H4 0.9696 . ?
C5 H5 0.9738 . ?
C6 H6 0.9936 . ?
C6 H14 0.9870 . ?
C7 C8 1.4895(18) . ?
C8 C9 1.3820(17) . ?
C8 C13 1.3914(18) . ?
C9 C10 1.393(2) . ?
C9 H9 0.9577 . ?
C10 C11 1.390(2) . ?
C10 H10 0.9632 . ?
C11 C12 1.3966(19) . ?
C11 H11 0.9490 . ?
C12 C13 1.3791(19) . ?
C12 H12 0.9467 . ?
C13 C14 1.4896(18) . ?

loop_
_geom_torsion_atom_site_label_1
_geom_torsion_atom_site_label_2
_geom_torsion_atom_site_label_3
_geom_torsion_atom_site_label_4
_geom_torsion
_geom_torsion_site_symmetry_1
_geom_torsion_site_symmetry_2
_geom_torsion_site_symmetry_3
_geom_torsion_site_symmetry_4
_geom_torsion_publ_flag
C5 N1 C1 C2 0.0(2) . . . . ?
N1 C1 C2 C3 -0.5(2) . . . . ?
C1 C2 C3 C4 0.44(19) . . . . ?
C1 C2 C3 C6 -176.87(12) . . . . ?
C2 C3 C4 C5 0.10(19) . . . . ?
C6 C3 C4 C5 177.30(12) . . . . ?
C1 N1 C5 C4 0.6(2) . . . . ?
C3 C4 C5 N1 -0.7(2) . . . . ?
C14 N2 C6 C3 -94.35(15) . . . . ?
C7 N2 C6 C3 89.29(15) . . . . ?
C4 C3 C6 N2 25.54(18) . . . . ?
C2 C3 C6 N2 -157.31(12) . . . . ?
C14 N2 C7 O1 179.33(13) . . . . ?
C6 N2 C7 O1 -3.9(2) . . . . ?
C14 N2 C7 C8 -0.95(15) . . . . ?
C6 N2 C7 C8 175.80(11) . . . . ?
O1 C7 C8 C9 -0.3(2) . . . . ?
N2 C7 C8 C9 -179.96(13) . . . . ?
O1 C7 C8 C13 -179.41(14) . . . . ?
N2 C7 C8 C13 0.88(14) . . . . ?
C13 C8 C9 C10 -0.43(19) . . . . ?
C7 C8 C9 C10 -179.49(13) . . . . ?
C8 C9 C10 C11 0.7(2) . . . . ?
C9 C10 C11 C12 -0.6(2) . . . . ?
C10 C11 C12 C13 0.2(2) . . . . ?
C11 C12 C13 C8 0.1(2) . . . . ?
C11 C12 C13 C14 179.82(13) . . . . ?
C9 C8 C13 C12 0.1(2) . . . . ?
C7 C8 C13 C12 179.30(12) . . . . ?
C9 C8 C13 C14 -179.75(12) . . . . ?
C7 C8 C13 C14 -0.51(14) . . . . ?
C7 N2 C14 O2 -179.31(13) . . . . ?
C6 N2 C14 O2 4.0(2) . . . . ?
C7 N2 C14 C13 0.65(14) . . . . ?
C6 N2 C14 C13 -176.05(12) . . . . ?
C12 C13 C14 O2 0.1(2) . . . . ?
C8 C13 C14 O2 179.90(14) . . . . ?
C12 C13 C14 N2 -179.84(14) . . . . ?
C8 C13 C14 N2 -0.05(14) . . . . ?

loop_
_cod_related_entry_id
_cod_related_entry_database
_cod_related_entry_code
1 ChemSpider 2013484
